data_4023666
loop_
_publ_author_name
'Marc Rev\'es'
'Thierry Achard'
'Jordi Sol\`a'
'Antoni Riera'
'Xavier Verdaguer'

_publ_section_title
;
 N-Phosphino-p-tolylsulfinamide Ligands: Synthesis, Stability,
 and Application to the Intermolecular Pauson-Khand Reaction
;
_journal_name_full 'Journal of Organic Chemistry'
_journal_page_first 7080
_journal_page_last 7087
_journal_paper_doi 10.1021/jo800710n
_journal_volume 73
_journal_year 2008
_chemical_absolute_configuration ad
_chemical_formula_sum 'C33 H38 Cl2 Co2 N O5 P S Si'
_chemical_formula_weight 808.52
_chemical_name_systematic
;

 ?

;
_space_group_IT_number 19
_symmetry_cell_setting orthorhombic
_symmetry_space_group_name_Hall 'P 2ac 2ab'
_symmetry_space_group_name_H-M 'P 21 21 21'
_atom_sites_solution_hydrogens geom
_atom_sites_solution_primary direct
_atom_sites_solution_secondary difmap
_audit_creation_method SHELXL-97
_cell_angle_alpha 90.00
_cell_angle_beta 90.00
_cell_angle_gamma 90.00
_cell_formula_units_Z 4
_cell_length_a 13.3622(19)
_cell_length_b 14.349(2)
_cell_length_c 19.593(3)
_cell_measurement_reflns_used 8869
_cell_measurement_temperature 100(2)
_cell_measurement_theta_max 38.44
_cell_measurement_theta_min 2.94
_cell_volume 3756.5(9)
_computing_cell_refinement 'Bruker-Nonius Apex v1.0-22 2002'
_computing_data_collection 'Bruker-Nonius Apex v1.0-22 2002'
_computing_data_reduction 'SAINT+ Version 7.06A Bruker-Nonius, 2004'
_computing_molecular_graphics 'Shelxtl Version 6.12 (Sheldrick, 2001)'
_computing_publication_material 'Shelxtl Version 6.12 (Sheldrick, 2001)'
_computing_structure_refinement 'Shelxtl Version 6.12 (Sheldrick, 2001)'
_computing_structure_solution 'Shelxtl Version 6.12 (Sheldrick, 2001)'
_diffrn_ambient_temperature 100(2)
_diffrn_detector_area_resol_mean 512
_diffrn_detector_type '4K CCD area detector APEX II'
_diffrn_measured_fraction_theta_full 0.925
_diffrn_measured_fraction_theta_max 0.925
_diffrn_measurement_device_type 'Kappa 4-axis goniometer bruker-nonius'
_diffrn_measurement_method
;
 Fullsphere data collection, phi and omega scans
;
_diffrn_measurement_specimen_support 'magnetic support whith 10 micron nylon fiber cryoloop'
_diffrn_radiation_monochromator 'Multilayer Montel 200 mirrors'
_diffrn_radiation_type MoK\a
_diffrn_radiation_wavelength 0.71073
_diffrn_reflns_av_R_equivalents 0.0423
_diffrn_reflns_av_sigmaI/netI 0.0493
_diffrn_reflns_limit_h_max 15
_diffrn_reflns_limit_h_min -22
_diffrn_reflns_limit_k_max 25
_diffrn_reflns_limit_k_min -25
_diffrn_reflns_limit_l_max 35
_diffrn_reflns_limit_l_min -34
_diffrn_reflns_number 77166
_diffrn_reflns_theta_full 39.63
_diffrn_reflns_theta_max 39.63
_diffrn_reflns_theta_min 2.94
_diffrn_source 'rotating anode X-ray tube'
_diffrn_source_current 90
_diffrn_source_power 50
_diffrn_source_size '3 mm x 0.3 mm fine focus'
_diffrn_source_type 'Bruker-Nonius FR 591'
_exptl_absorpt_coefficient_mu 1.194
_exptl_absorpt_correction_T_max 1.00000
_exptl_absorpt_correction_T_min 0.76200
_exptl_absorpt_correction_type empirical
_exptl_absorpt_process_details
; 
 SADABS Version 2.1 2003 Bruker-Nonius
 Blessing, Acta Cryst. (1995) A51 33-38
;
_exptl_crystal_colour translucent
_exptl_crystal_density_diffrn 1.430
_exptl_crystal_density_method 'not measured'
_exptl_crystal_description block
_exptl_crystal_F_000 1664
_exptl_crystal_size_max 0.40
_exptl_crystal_size_mid 0.30
_exptl_crystal_size_min 0.30
_refine_diff_density_max 1.295
_refine_diff_density_min -1.464
_refine_diff_density_rms 0.090
_refine_ls_abs_structure_details 'Flack H D (1983), Acta Cryst. A39, 876-881'
_refine_ls_abs_structure_Flack 0.003(5)
_refine_ls_extinction_method none
_refine_ls_goodness_of_fit_ref 1.031
_refine_ls_hydrogen_treatment noref
_refine_ls_matrix_type full
_refine_ls_number_parameters 421
_refine_ls_number_reflns 20364
_refine_ls_number_restraints 0
_refine_ls_restrained_S_all 1.031
_refine_ls_R_factor_all 0.0417
_refine_ls_R_factor_gt 0.0360
_refine_ls_shift/su_max 0.002
_refine_ls_shift/su_mean 0.000
_refine_ls_structure_factor_coef Fsqd
_refine_ls_weighting_details 'calc w=1/[\s^2^(Fo^2^)+(0.0555P)^2^+0.1563P] where P=(Fo^2^+2Fc^2^)/3'
_refine_ls_weighting_scheme calc
_refine_ls_wR_factor_gt 0.0945
_refine_ls_wR_factor_ref 0.0971
_reflns_number_gt 18383
_reflns_number_total 20364
_reflns_threshold_expression >2sigma(I)
_cod_data_source_file jo800710n-file003.cif
_cod_data_source_block mrv87_0m
_cod_depositor_comments
;
The following automatic conversions were performed:
'_symmetry_cell_setting' value 'Orthorhombic' changed to 'orthorhombic'
according to '/home/saulius/struct/CIF-dictionaries/cif_core.dic'
dictionary named 'cif_core.dic' version 2.4.1 from 2010-06-29.

Automatic conversion script
Id: cif_fix_enum 1527 2010-12-29 10:47:43Z saulius 
;
_cod_database_code 4023666

loop_
_symmetry_equiv_pos_as_xyz
'x, y, z'
'-x+1/2, -y, z+1/2'
'-x, y+1/2, -z+1/2'
'x+1/2, -y+1/2, -z'

loop_
_atom_site_label
_atom_site_type_symbol
_atom_site_fract_x
_atom_site_fract_y
_atom_site_fract_z
_atom_site_U_iso_or_equiv
_atom_site_adp_type
_atom_site_occupancy
_atom_site_symmetry_multiplicity
_atom_site_calc_flag
_atom_site_refinement_flags
_atom_site_disorder_assembly
_atom_site_disorder_group
Co1 Co 0.253195(15) 0.670882(11) 0.931147(8) 0.01201(3) Uani 1 1 d . . .
S1 S 0.30848(3) 0.779456(19) 0.998489(13) 0.01250(5) Uani 1 1 d . . .
P1 P 0.23229(3) 0.90087(2) 0.893415(15) 0.01210(6) Uani 1 1 d . . .
C1 C 0.11645(11) 0.70964(8) 0.91075(6) 0.0140(2) Uani 1 1 d . . .
H1 H 0.0544 0.7235 0.9374 0.017 Uiso 1 1 calc R . .
Si1 Si 0.11005(4) 0.54286(2) 0.813275(18) 0.01582(7) Uani 1 1 d . . .
O1 O 0.41829(9) 0.78627(7) 1.00670(5) 0.01834(19) Uani 1 1 d . . .
N1 N 0.26290(10) 0.88597(7) 0.97867(5) 0.0136(2) Uani 1 1 d . . .
Co2 Co 0.195101(15) 0.771607(11) 0.839694(8) 0.01173(3) Uani 1 1 d . . .
C2 C 0.14509(12) 0.64625(8) 0.86396(6) 0.0142(2) Uani 1 1 d . . .
O2 O 0.21076(14) 0.52767(9) 1.03270(6) 0.0331(3) Uani 1 1 d . . .
C3 C 0.20415(16) 0.52480(11) 0.74408(8) 0.0262(3) Uani 1 1 d . . .
H3A H 0.2022 0.5777 0.7125 0.039 Uiso 1 1 calc R . .
H3B H 0.1885 0.4673 0.7193 0.039 Uiso 1 1 calc R . .
H3C H 0.2711 0.5199 0.7642 0.039 Uiso 1 1 calc R . .
O3 O 0.43762(13) 0.60047(12) 0.86829(7) 0.0367(3) Uani 1 1 d . . .
C4 C -0.01645(14) 0.56506(10) 0.77652(7) 0.0214(3) Uani 1 1 d . . .
H4A H -0.0653 0.5714 0.8136 0.032 Uiso 1 1 calc R . .
H4B H -0.0356 0.5128 0.7470 0.032 Uiso 1 1 calc R . .
H4C H -0.0150 0.6226 0.7496 0.032 Uiso 1 1 calc R . .
O4 O 0.36519(13) 0.75290(10) 0.74551(7) 0.0321(3) Uani 1 1 d . . .
C5 C 0.10859(16) 0.44004(10) 0.87159(8) 0.0258(3) Uani 1 1 d . . .
H5A H 0.1756 0.4306 0.8907 0.039 Uiso 1 1 calc R . .
H5B H 0.0884 0.3844 0.8460 0.039 Uiso 1 1 calc R . .
H5C H 0.0609 0.4511 0.9087 0.039 Uiso 1 1 calc R . .
O5 O 0.03523(13) 0.82518(10) 0.74651(7) 0.0343(3) Uani 1 1 d . . .
C6 C 0.25976(12) 0.76529(8) 1.08307(5) 0.0153(2) Uani 1 1 d . . .
C7 C 0.32752(13) 0.75418(9) 1.13656(6) 0.0180(3) Uani 1 1 d . . .
H7 H 0.3975 0.7587 1.1289 0.022 Uiso 1 1 calc R . .
C8 C 0.28983(15) 0.73629(10) 1.20172(6) 0.0226(3) Uani 1 1 d . . .
H8 H 0.3349 0.7303 1.2389 0.027 Uiso 1 1 calc R . .
C9 C 0.18806(15) 0.72706(10) 1.21323(6) 0.0220(3) Uani 1 1 d . . .
C10 C 0.12196(14) 0.73800(9) 1.15844(7) 0.0204(3) Uani 1 1 d . . .
H10 H 0.0520 0.7324 1.1659 0.024 Uiso 1 1 calc R . .
C11 C 0.15752(13) 0.75693(9) 1.09333(6) 0.0181(2) Uani 1 1 d . . .
H11 H 0.1123 0.7641 1.0563 0.022 Uiso 1 1 calc R . .
C12 C 0.1478(2) 0.70600(14) 1.28360(8) 0.0336(4) Uani 1 1 d . . .
H12A H 0.2004 0.6769 1.3112 0.050 Uiso 1 1 calc R . .
H12B H 0.0908 0.6634 1.2799 0.050 Uiso 1 1 calc R . .
H12C H 0.1262 0.7641 1.3054 0.050 Uiso 1 1 calc R . .
C13 C 0.30270(13) 0.96577(8) 1.01982(6) 0.0170(2) Uani 1 1 d . . .
H13A H 0.3067 1.0210 0.9897 0.020 Uiso 1 1 calc R . .
H13B H 0.3718 0.9503 1.0340 0.020 Uiso 1 1 calc R . .
C14 C 0.24325(14) 0.99308(9) 1.08390(6) 0.0193(3) Uani 1 1 d . . .
H14 H 0.2486 0.9412 1.1178 0.023 Uiso 1 1 calc R . .
C15 C 0.13317(16) 1.01111(11) 1.06987(8) 0.0252(3) Uani 1 1 d . . .
H15A H 0.0998 1.0295 1.1123 0.038 Uiso 1 1 calc R . .
H15B H 0.1021 0.9543 1.0520 0.038 Uiso 1 1 calc R . .
H15C H 0.1266 1.0612 1.0362 0.038 Uiso 1 1 calc R . .
C16 C 0.29264(17) 1.07961(11) 1.11422(8) 0.0270(4) Uani 1 1 d . . .
H16A H 0.2844 1.1322 1.0828 0.040 Uiso 1 1 calc R . .
H16B H 0.3641 1.0676 1.1213 0.040 Uiso 1 1 calc R . .
H16C H 0.2611 1.0946 1.1580 0.040 Uiso 1 1 calc R . .
C17 C 0.33904(12) 0.96050(8) 0.85554(6) 0.0147(2) Uani 1 1 d . . .
C18 C 0.43556(13) 0.94964(10) 0.88085(7) 0.0181(2) Uani 1 1 d . . .
H18 H 0.4461 0.9159 0.9220 0.022 Uiso 1 1 calc R . .
C19 C 0.51735(14) 0.98803(11) 0.84617(8) 0.0231(3) Uani 1 1 d . . .
H19 H 0.5831 0.9811 0.8640 0.028 Uiso 1 1 calc R . .
C20 C 0.50204(15) 1.03632(11) 0.78551(8) 0.0237(3) Uani 1 1 d . . .
H20 H 0.5574 1.0628 0.7621 0.028 Uiso 1 1 calc R . .
C21 C 0.40632(14) 1.04611(10) 0.75900(7) 0.0212(3) Uani 1 1 d . . .
H21 H 0.3965 1.0783 0.7172 0.025 Uiso 1 1 calc R . .
C22 C 0.32430(14) 1.00860(9) 0.79382(6) 0.0186(3) Uani 1 1 d . . .
H22 H 0.2587 1.0156 0.7758 0.022 Uiso 1 1 calc R . .
C23 C 0.13629(12) 0.99109(8) 0.89851(6) 0.0155(2) Uani 1 1 d . . .
C24 C 0.15755(14) 1.08668(9) 0.89643(7) 0.0205(3) Uani 1 1 d . . .
H24 H 0.2248 1.1071 0.8913 0.025 Uiso 1 1 calc R . .
C25 C 0.08112(18) 1.15174(11) 0.90182(8) 0.0283(4) Uani 1 1 d . . .
H25 H 0.0961 1.2164 0.9002 0.034 Uiso 1 1 calc R . .
C26 C -0.01736(18) 1.12228(13) 0.90957(9) 0.0317(4) Uani 1 1 d . . .
H26 H -0.0697 1.1669 0.9132 0.038 Uiso 1 1 calc R . .
C27 C -0.03941(16) 1.02748(13) 0.91210(9) 0.0282(3) Uani 1 1 d . . .
H27 H -0.1066 1.0073 0.9178 0.034 Uiso 1 1 calc R . .
C28 C 0.03752(14) 0.96248(10) 0.90627(7) 0.0207(3) Uani 1 1 d . . .
H28 H 0.0223 0.8978 0.9076 0.025 Uiso 1 1 calc R . .
C29 C 0.22865(14) 0.58354(9) 0.99311(7) 0.0201(3) Uani 1 1 d . . .
C30 C 0.36678(13) 0.62826(10) 0.89343(7) 0.0198(3) Uani 1 1 d . . .
C31 C 0.29820(14) 0.75933(9) 0.78170(6) 0.0192(3) Uani 1 1 d . . .
C32 C 0.09994(14) 0.80711(9) 0.78309(7) 0.0199(3) Uani 1 1 d . . .
Cl1A Cl 0.15520(11) 1.30763(6) 1.04956(5) 0.0810(3) Uani 1 1 d . . .
C1A C 0.0400(3) 1.2697(2) 1.08458(14) 0.0649(10) Uani 1 1 d . . .
H1AA H 0.0387 1.2007 1.0859 0.078 Uiso 1 1 calc R . .
H1AB H 0.0339 1.2928 1.1320 0.078 Uiso 1 1 calc R . .
Cl2A Cl -0.05967(11) 1.30966(7) 1.03693(4) 0.0900(4) Uani 1 1 d . . .

loop_
_atom_site_aniso_label
_atom_site_aniso_U_11
_atom_site_aniso_U_22
_atom_site_aniso_U_33
_atom_site_aniso_U_23
_atom_site_aniso_U_13
_atom_site_aniso_U_12
Co1 0.01128(9) 0.01295(6) 0.01181(5) 0.00008(4) -0.00038(5) 0.00090(6)
S1 0.01090(16) 0.01493(10) 0.01169(9) 0.00048(8) -0.00119(9) -0.00064(10)
P1 0.01232(19) 0.01239(10) 0.01160(10) 0.00015(8) -0.00024(10) -0.00082(10)
C1 0.0113(7) 0.0162(4) 0.0144(4) 0.0001(3) -0.0001(4) -0.0001(4)
Si1 0.0178(2) 0.01283(13) 0.01686(13) -0.00160(10) -0.00314(13) -0.00058(12)
O1 0.0109(6) 0.0245(4) 0.0196(4) 0.0020(3) -0.0026(3) -0.0010(4)
N1 0.0151(6) 0.0137(3) 0.0119(3) -0.0002(3) -0.0002(3) -0.0015(3)
Co2 0.01193(9) 0.01232(6) 0.01094(5) -0.00003(4) -0.00072(5) -0.00038(5)
C2 0.0139(7) 0.0134(4) 0.0153(4) -0.0001(3) -0.0025(4) -0.0023(4)
O2 0.0450(10) 0.0267(5) 0.0277(5) 0.0107(4) 0.0004(5) -0.0054(5)
C3 0.0243(10) 0.0269(6) 0.0274(6) -0.0084(5) 0.0028(6) 0.0018(6)
O3 0.0249(9) 0.0536(8) 0.0315(6) -0.0041(6) 0.0050(5) 0.0168(7)
C4 0.0217(9) 0.0198(5) 0.0228(5) -0.0017(4) -0.0061(5) -0.0005(5)
O4 0.0310(9) 0.0367(6) 0.0286(5) 0.0003(4) 0.0144(5) 0.0034(6)
C5 0.0329(11) 0.0163(5) 0.0282(6) 0.0036(4) -0.0109(6) -0.0042(5)
O5 0.0329(9) 0.0324(6) 0.0376(6) 0.0119(5) -0.0181(6) -0.0028(6)
C6 0.0190(8) 0.0146(4) 0.0123(4) 0.0008(3) -0.0010(4) -0.0006(4)
C7 0.0193(8) 0.0197(5) 0.0150(4) 0.0015(3) -0.0013(4) 0.0015(4)
C8 0.0306(10) 0.0241(6) 0.0131(4) 0.0030(4) -0.0017(5) 0.0037(6)
C9 0.0310(10) 0.0192(5) 0.0156(4) 0.0024(4) 0.0043(5) 0.0028(6)
C10 0.0215(9) 0.0206(5) 0.0191(5) 0.0004(4) 0.0042(5) -0.0006(5)
C11 0.0185(8) 0.0209(5) 0.0151(4) -0.0013(4) 0.0005(4) -0.0004(5)
C12 0.0469(14) 0.0360(8) 0.0177(5) 0.0074(5) 0.0094(7) 0.0075(8)
C13 0.0193(8) 0.0166(4) 0.0151(4) -0.0030(3) -0.0013(4) -0.0030(5)
C14 0.0258(9) 0.0176(5) 0.0144(4) -0.0026(3) -0.0004(5) -0.0003(5)
C15 0.0275(10) 0.0286(6) 0.0194(5) -0.0021(5) 0.0053(6) 0.0030(6)
C16 0.0364(12) 0.0215(5) 0.0231(6) -0.0077(4) -0.0031(6) -0.0020(6)
C17 0.0165(7) 0.0139(4) 0.0137(4) 0.0003(3) 0.0015(4) -0.0014(4)
C18 0.0145(8) 0.0216(5) 0.0182(5) 0.0035(4) 0.0001(4) -0.0023(5)
C19 0.0155(9) 0.0288(6) 0.0251(6) 0.0061(5) 0.0022(5) -0.0031(5)
C20 0.0235(10) 0.0227(6) 0.0249(6) 0.0057(5) 0.0061(5) -0.0039(5)
C21 0.0245(9) 0.0208(5) 0.0183(5) 0.0050(4) 0.0044(5) -0.0020(5)
C22 0.0210(9) 0.0198(5) 0.0151(4) 0.0034(4) 0.0000(4) -0.0022(5)
C23 0.0169(7) 0.0157(4) 0.0139(4) -0.0001(3) 0.0000(4) 0.0028(4)
C24 0.0268(9) 0.0157(5) 0.0190(5) -0.0007(4) -0.0007(5) 0.0023(5)
C25 0.0400(12) 0.0192(5) 0.0257(6) -0.0025(4) -0.0008(6) 0.0115(6)
C26 0.0339(12) 0.0326(8) 0.0287(7) -0.0038(6) -0.0014(7) 0.0174(7)
C27 0.0210(10) 0.0354(8) 0.0282(6) -0.0034(6) 0.0007(6) 0.0082(7)
C28 0.0178(8) 0.0235(6) 0.0208(5) -0.0014(4) 0.0003(5) 0.0020(5)
C29 0.0230(9) 0.0191(5) 0.0182(5) 0.0024(4) -0.0009(5) -0.0003(5)
C30 0.0172(8) 0.0253(6) 0.0171(5) -0.0016(4) -0.0010(5) 0.0045(5)
C31 0.0221(9) 0.0189(5) 0.0166(4) 0.0000(4) 0.0023(5) 0.0000(5)
C32 0.0219(9) 0.0182(5) 0.0195(5) 0.0031(4) -0.0056(5) -0.0026(5)
Cl1A 0.1166(10) 0.0493(4) 0.0770(5) 0.0127(4) -0.0023(6) -0.0160(5)
C1A 0.096(3) 0.0561(15) 0.0422(12) 0.0115(11) 0.0043(14) 0.0290(18)
Cl2A 0.1369(11) 0.0793(5) 0.0539(4) -0.0228(4) -0.0278(5) 0.0604(7)

loop_
_atom_type_symbol
_atom_type_description
_atom_type_scat_dispersion_real
_atom_type_scat_dispersion_imag
_atom_type_scat_source
C C 0.0033 0.0016 'International Tables Vol C Tables 4.2.6.8 and 6.1.1.4'
H H 0.0000 0.0000 'International Tables Vol C Tables 4.2.6.8 and 6.1.1.4'
N N 0.0061 0.0033 'International Tables Vol C Tables 4.2.6.8 and 6.1.1.4'
O O 0.0106 0.0060 'International Tables Vol C Tables 4.2.6.8 and 6.1.1.4'
Si Si 0.0817 0.0704 'International Tables Vol C Tables 4.2.6.8 and 6.1.1.4'
P P 0.1023 0.0942 'International Tables Vol C Tables 4.2.6.8 and 6.1.1.4'
S S 0.1246 0.1234 'International Tables Vol C Tables 4.2.6.8 and 6.1.1.4'
Co Co 0.3494 0.9721 'International Tables Vol C Tables 4.2.6.8 and 6.1.1.4'
Cl Cl 0.1484 0.1585 'International Tables Vol C Tables 4.2.6.8 and 6.1.1.4'

loop_
_geom_angle_atom_site_label_1
_geom_angle_atom_site_label_2
_geom_angle_atom_site_label_3
_geom_angle
_geom_angle_site_symmetry_1
_geom_angle_site_symmetry_3
_geom_angle_publ_flag
C29 Co1 C30 101.37(7) . . ?
C29 Co1 C1 99.68(7) . . ?
C30 Co1 C1 143.55(6) . . ?
C29 Co1 C2 101.14(7) . . ?
C30 Co1 C2 106.34(6) . . ?
C1 Co1 C2 40.00(5) . . ?
C29 Co1 S1 98.85(5) . . ?
C30 Co1 S1 101.95(5) . . ?
C1 Co1 S1 103.80(4) . . ?
C2 Co1 S1 141.08(4) . . ?
C29 Co1 Co2 149.91(6) . . ?
C30 Co1 Co2 99.74(5) . . ?
C1 Co1 Co2 51.70(4) . . ?
C2 Co1 Co2 52.02(3) . . ?
S1 Co1 Co2 97.472(14) . . ?
O1 S1 N1 108.82(6) . . ?
O1 S1 C6 105.50(7) . . ?
N1 S1 C6 100.61(6) . . ?
O1 S1 Co1 116.81(5) . . ?
N1 S1 Co1 112.74(4) . . ?
C6 S1 Co1 110.92(5) . . ?
N1 P1 C17 105.42(6) . . ?
N1 P1 C23 101.57(6) . . ?
C17 P1 C23 103.86(6) . . ?
N1 P1 Co2 114.35(4) . . ?
C17 P1 Co2 112.32(4) . . ?
C23 P1 Co2 117.88(5) . . ?
C2 C1 Co1 71.39(9) . . ?
C2 C1 Co2 70.74(8) . . ?
Co1 C1 Co2 76.84(6) . . ?
C2 Si1 C4 107.49(7) . . ?
C2 Si1 C5 107.98(6) . . ?
C4 Si1 C5 111.23(8) . . ?
C2 Si1 C3 109.35(8) . . ?
C4 Si1 C3 110.72(8) . . ?
C5 Si1 C3 109.99(9) . . ?
C13 N1 S1 116.07(9) . . ?
C13 N1 P1 120.54(8) . . ?
S1 N1 P1 114.71(6) . . ?
C32 Co2 C31 100.59(8) . . ?
C32 Co2 C1 101.04(7) . . ?
C31 Co2 C1 144.86(6) . . ?
C32 Co2 C2 99.82(6) . . ?
C31 Co2 C2 108.81(6) . . ?
C1 Co2 C2 40.04(5) . . ?
C32 Co2 P1 102.79(5) . . ?
C31 Co2 P1 102.31(5) . . ?
C1 Co2 P1 99.48(4) . . ?
C2 Co2 P1 137.04(4) . . ?
C32 Co2 Co1 150.07(5) . . ?
C31 Co2 Co1 99.40(5) . . ?
C1 Co2 Co1 51.46(4) . . ?
C2 Co2 Co1 52.36(4) . . ?
P1 Co2 Co1 94.409(14) . . ?
C1 C2 Si1 146.81(13) . . ?
C1 C2 Co2 69.22(7) . . ?
Si1 C2 Co2 133.45(7) . . ?
C1 C2 Co1 68.62(8) . . ?
Si1 C2 Co1 133.18(8) . . ?
Co2 C2 Co1 75.62(5) . . ?
C11 C6 C7 121.42(12) . . ?
C11 C6 S1 120.13(10) . . ?
C7 C6 S1 118.18(12) . . ?
C6 C7 C8 118.30(16) . . ?
C9 C8 C7 121.39(14) . . ?
C8 C9 C10 118.96(12) . . ?
C8 C9 C12 121.15(16) . . ?
C10 C9 C12 119.88(18) . . ?
C11 C10 C9 120.73(16) . . ?
C6 C11 C10 119.18(14) . . ?
N1 C13 C14 116.82(13) . . ?
C15 C14 C16 110.52(14) . . ?
C15 C14 C13 113.34(11) . . ?
C16 C14 C13 107.57(14) . . ?
C18 C17 C22 119.44(13) . . ?
C18 C17 P1 121.90(9) . . ?
C22 C17 P1 118.12(12) . . ?
C17 C18 C19 120.46(13) . . ?
C20 C19 C18 119.73(17) . . ?
C21 C20 C19 120.39(15) . . ?
C20 C21 C22 120.05(13) . . ?
C21 C22 C17 119.91(16) . . ?
C28 C23 C24 118.98(14) . . ?
C28 C23 P1 117.62(10) . . ?
C24 C23 P1 123.38(13) . . ?
C25 C24 C23 120.47(18) . . ?
C24 C25 C26 120.01(16) . . ?
C25 C26 C27 120.07(17) . . ?
C26 C27 C28 119.7(2) . . ?
C23 C28 C27 120.79(15) . . ?
O2 C29 Co1 178.55(18) . . ?
O3 C30 Co1 178.46(15) . . ?
O4 C31 Co2 178.49(15) . . ?
O5 C32 Co2 175.95(14) . . ?
Cl2A C1A Cl1A 111.05(15) . . ?

loop_
_geom_bond_atom_site_label_1
_geom_bond_atom_site_label_2
_geom_bond_distance
_geom_bond_site_symmetry_2
_geom_bond_publ_flag
Co1 C29 1.7754(14) . ?
Co1 C30 1.7955(17) . ?
Co1 C1 1.9514(15) . ?
Co1 C2 1.9860(14) . ?
Co1 S1 2.1711(4) . ?
Co1 Co2 2.4294(3) . ?
S1 O1 1.4794(13) . ?
S1 N1 1.6904(11) . ?
S1 C6 1.7921(12) . ?
P1 N1 1.7329(10) . ?
P1 C17 1.8214(15) . ?
P1 C23 1.8252(15) . ?
P1 Co2 2.1897(4) . ?
C1 C2 1.3470(17) . ?
C1 Co2 1.9579(13) . ?
Si1 C2 1.8456(12) . ?
Si1 C4 1.8647(18) . ?
Si1 C5 1.8661(15) . ?
Si1 C3 1.8671(18) . ?
N1 C13 1.4980(16) . ?
Co2 C32 1.7625(16) . ?
Co2 C31 1.7944(16) . ?
Co2 C2 1.9769(12) . ?
O2 C29 1.1408(17) . ?
O3 C30 1.139(2) . ?
O4 C31 1.146(2) . ?
O5 C32 1.153(2) . ?
C6 C11 1.386(2) . ?
C6 C7 1.394(2) . ?
C7 C8 1.3961(19) . ?
C8 C9 1.385(3) . ?
C9 C10 1.399(2) . ?
C9 C12 1.510(2) . ?
C10 C11 1.3883(19) . ?
C13 C14 1.537(2) . ?
C14 C15 1.519(3) . ?
C14 C16 1.526(2) . ?
C17 C18 1.391(2) . ?
C17 C22 1.4061(17) . ?
C18 C19 1.400(2) . ?
C19 C20 1.391(2) . ?
C20 C21 1.388(3) . ?
C21 C22 1.399(2) . ?
C23 C28 1.391(2) . ?
C23 C24 1.4012(19) . ?
C24 C25 1.388(2) . ?
C25 C26 1.391(3) . ?
C26 C27 1.393(3) . ?
C27 C28 1.393(2) . ?
Cl1A C1A 1.771(4) . ?
C1A Cl2A 1.725(4) . ?

loop_
_geom_torsion_atom_site_label_1
_geom_torsion_atom_site_label_2
_geom_torsion_atom_site_label_3
_geom_torsion_atom_site_label_4
_geom_torsion
_geom_torsion_site_symmetry_1
_geom_torsion_site_symmetry_2
_geom_torsion_site_symmetry_3
_geom_torsion_site_symmetry_4
_geom_torsion_publ_flag
C29 Co1 S1 O1 95.61(8) . . . . ?
C30 Co1 S1 O1 -8.10(7) . . . . ?
C1 Co1 S1 O1 -162.06(6) . . . . ?
C2 Co1 S1 O1 -144.12(8) . . . . ?
Co2 Co1 S1 O1 -109.76(5) . . . . ?
C29 Co1 S1 N1 -137.26(8) . . . . ?
C30 Co1 S1 N1 119.04(7) . . . . ?
C1 Co1 S1 N1 -34.93(6) . . . . ?
C2 Co1 S1 N1 -16.99(8) . . . . ?
Co2 Co1 S1 N1 17.38(5) . . . . ?
C29 Co1 S1 C6 -25.30(8) . . . . ?
C30 Co1 S1 C6 -129.01(7) . . . . ?
C1 Co1 S1 C6 77.03(7) . . . . ?
C2 Co1 S1 C6 94.97(8) . . . . ?
Co2 Co1 S1 C6 129.33(5) . . . . ?
C29 Co1 C1 C2 -95.83(8) . . . . ?
C30 Co1 C1 C2 28.75(13) . . . . ?
S1 Co1 C1 C2 162.48(7) . . . . ?
Co2 Co1 C1 C2 73.82(7) . . . . ?
C29 Co1 C1 Co2 -169.65(5) . . . . ?
C30 Co1 C1 Co2 -45.06(11) . . . . ?
C2 Co1 C1 Co2 -73.82(7) . . . . ?
S1 Co1 C1 Co2 88.66(3) . . . . ?
O1 S1 N1 C13 -44.82(11) . . . . ?
C6 S1 N1 C13 65.73(11) . . . . ?
Co1 S1 N1 C13 -176.08(9) . . . . ?
O1 S1 N1 P1 103.17(8) . . . . ?
C6 S1 N1 P1 -146.28(8) . . . . ?
Co1 S1 N1 P1 -28.09(9) . . . . ?
C17 P1 N1 C13 48.23(13) . . . . ?
C23 P1 N1 C13 -59.83(13) . . . . ?
Co2 P1 N1 C13 172.10(10) . . . . ?
C17 P1 N1 S1 -98.21(8) . . . . ?
C23 P1 N1 S1 153.73(8) . . . . ?
Co2 P1 N1 S1 25.66(9) . . . . ?
C2 C1 Co2 C32 92.17(10) . . . . ?
Co1 C1 Co2 C32 166.77(5) . . . . ?
C2 C1 Co2 C31 -34.89(15) . . . . ?
Co1 C1 Co2 C31 39.71(12) . . . . ?
Co1 C1 Co2 C2 74.60(8) . . . . ?
C2 C1 Co2 P1 -162.69(8) . . . . ?
Co1 C1 Co2 P1 -88.09(3) . . . . ?
C2 C1 Co2 Co1 -74.60(8) . . . . ?
N1 P1 Co2 C32 144.27(8) . . . . ?
C17 P1 Co2 C32 -95.64(8) . . . . ?
C23 P1 Co2 C32 25.02(8) . . . . ?
N1 P1 Co2 C31 -111.70(7) . . . . ?
C17 P1 Co2 C31 8.39(7) . . . . ?
C23 P1 Co2 C31 129.06(7) . . . . ?
N1 P1 Co2 C1 40.56(7) . . . . ?
C17 P1 Co2 C1 160.65(7) . . . . ?
C23 P1 Co2 C1 -78.68(6) . . . . ?
N1 P1 Co2 C2 24.25(9) . . . . ?
C17 P1 Co2 C2 144.34(8) . . . . ?
C23 P1 Co2 C2 -95.00(8) . . . . ?
N1 P1 Co2 Co1 -11.07(5) . . . . ?
C17 P1 Co2 Co1 109.02(5) . . . . ?
C23 P1 Co2 Co1 -130.31(5) . . . . ?
C29 Co1 Co2 C32 -6.06(14) . . . . ?
C30 Co1 Co2 C32 127.98(11) . . . . ?
C1 Co1 Co2 C32 -26.75(11) . . . . ?
C2 Co1 Co2 C32 24.80(11) . . . . ?
S1 Co1 Co2 C32 -128.46(10) . . . . ?
C29 Co1 Co2 C31 -137.42(10) . . . . ?
C30 Co1 Co2 C31 -3.38(7) . . . . ?
C1 Co1 Co2 C31 -158.11(7) . . . . ?
C2 Co1 Co2 C31 -106.56(7) . . . . ?
S1 Co1 Co2 C31 100.17(5) . . . . ?
C29 Co1 Co2 C1 20.69(10) . . . . ?
C30 Co1 Co2 C1 154.74(7) . . . . ?
C2 Co1 Co2 C1 51.55(7) . . . . ?
S1 Co1 Co2 C1 -101.71(5) . . . . ?
C29 Co1 Co2 C2 -30.86(11) . . . . ?
C30 Co1 Co2 C2 103.19(7) . . . . ?
C1 Co1 Co2 C2 -51.55(7) . . . . ?
S1 Co1 Co2 C2 -153.26(5) . . . . ?
C29 Co1 Co2 P1 119.30(9) . . . . ?
C30 Co1 Co2 P1 -106.65(5) . . . . ?
C1 Co1 Co2 P1 98.61(5) . . . . ?
C2 Co1 Co2 P1 150.16(5) . . . . ?
S1 Co1 Co2 P1 -3.097(16) . . . . ?
Co1 C1 C2 Si1 138.05(17) . . . . ?
Co2 C1 C2 Si1 -139.81(18) . . . . ?
Co1 C1 C2 Co2 -82.14(4) . . . . ?
Co2 C1 C2 Co1 82.14(4) . . . . ?
C4 Si1 C2 C1 46.17(19) . . . . ?
C5 Si1 C2 C1 -73.9(2) . . . . ?
C3 Si1 C2 C1 166.41(18) . . . . ?
C4 Si1 C2 Co2 -77.61(13) . . . . ?
C5 Si1 C2 Co2 162.30(12) . . . . ?
C3 Si1 C2 Co2 42.64(14) . . . . ?
C4 Si1 C2 Co1 167.57(10) . . . . ?
C5 Si1 C2 Co1 47.48(13) . . . . ?
C3 Si1 C2 Co1 -72.18(11) . . . . ?
C32 Co2 C2 C1 -95.52(10) . . . . ?
C31 Co2 C2 C1 159.65(9) . . . . ?
P1 Co2 C2 C1 25.51(12) . . . . ?
Co1 Co2 C2 C1 72.22(8) . . . . ?
C32 Co2 C2 Si1 55.36(13) . . . . ?
C31 Co2 C2 Si1 -49.47(13) . . . . ?
C1 Co2 C2 Si1 150.88(17) . . . . ?
P1 Co2 C2 Si1 176.39(7) . . . . ?
Co1 Co2 C2 Si1 -136.90(14) . . . . ?
C32 Co2 C2 Co1 -167.74(6) . . . . ?
C31 Co2 C2 Co1 87.43(6) . . . . ?
C1 Co2 C2 Co1 -72.22(8) . . . . ?
P1 Co2 C2 Co1 -46.71(8) . . . . ?
C29 Co1 C2 C1 91.83(9) . . . . ?
C30 Co1 C2 C1 -162.67(8) . . . . ?
S1 Co1 C2 C1 -27.73(11) . . . . ?
Co2 Co1 C2 C1 -72.97(7) . . . . ?
C29 Co1 C2 Si1 -58.05(11) . . . . ?
C30 Co1 C2 Si1 47.44(11) . . . . ?
C1 Co1 C2 Si1 -149.89(14) . . . . ?
S1 Co1 C2 Si1 -177.62(5) . . . . ?
Co2 Co1 C2 Si1 137.14(12) . . . . ?
C29 Co1 C2 Co2 164.81(6) . . . . ?
C30 Co1 C2 Co2 -89.70(6) . . . . ?
C1 Co1 C2 Co2 72.97(7) . . . . ?
S1 Co1 C2 Co2 45.24(8) . . . . ?
O1 S1 C6 C11 179.84(11) . . . . ?
N1 S1 C6 C11 66.73(12) . . . . ?
Co1 S1 C6 C11 -52.79(11) . . . . ?
O1 S1 C6 C7 -6.12(12) . . . . ?
N1 S1 C6 C7 -119.24(11) . . . . ?
Co1 S1 C6 C7 121.25(10) . . . . ?
C11 C6 C7 C8 -1.41(19) . . . . ?
S1 C6 C7 C8 -175.36(10) . . . . ?
C6 C7 C8 C9 1.8(2) . . . . ?
C7 C8 C9 C10 -1.4(2) . . . . ?
C7 C8 C9 C12 178.90(14) . . . . ?
C8 C9 C10 C11 0.6(2) . . . . ?
C12 C9 C10 C11 -179.69(14) . . . . ?
C7 C6 C11 C10 0.7(2) . . . . ?
S1 C6 C11 C10 174.50(10) . . . . ?
C9 C10 C11 C6 -0.2(2) . . . . ?
S1 N1 C13 C14 -92.20(14) . . . . ?
P1 N1 C13 C14 121.79(12) . . . . ?
N1 C13 C14 C15 -53.28(16) . . . . ?
N1 C13 C14 C16 -175.78(13) . . . . ?
N1 P1 C17 C18 28.84(12) . . . . ?
C23 P1 C17 C18 135.24(11) . . . . ?
Co2 P1 C17 C18 -96.30(11) . . . . ?
N1 P1 C17 C22 -159.66(10) . . . . ?
C23 P1 C17 C22 -53.26(11) . . . . ?
Co2 P1 C17 C22 75.20(11) . . . . ?
C22 C17 C18 C19 1.5(2) . . . . ?
P1 C17 C18 C19 172.89(11) . . . . ?
C17 C18 C19 C20 -0.9(2) . . . . ?
C18 C19 C20 C21 -0.4(2) . . . . ?
C19 C20 C21 C22 1.0(2) . . . . ?
C20 C21 C22 C17 -0.4(2) . . . . ?
C18 C17 C22 C21 -0.9(2) . . . . ?
P1 C17 C22 C21 -172.61(11) . . . . ?
N1 P1 C23 C28 -89.29(11) . . . . ?
C17 P1 C23 C28 161.44(10) . . . . ?
Co2 P1 C23 C28 36.47(11) . . . . ?
N1 P1 C23 C24 89.35(11) . . . . ?
C17 P1 C23 C24 -19.92(12) . . . . ?
Co2 P1 C23 C24 -144.88(10) . . . . ?
C28 C23 C24 C25 -0.2(2) . . . . ?
P1 C23 C24 C25 -178.81(11) . . . . ?
C23 C24 C25 C26 0.2(2) . . . . ?
C24 C25 C26 C27 0.1(3) . . . . ?
C25 C26 C27 C28 -0.5(3) . . . . ?
C24 C23 C28 C27 -0.2(2) . . . . ?
P1 C23 C28 C27 178.51(12) . . . . ?
C26 C27 C28 C23 0.5(2) . . . . ?
C30 Co1 C29 O2 -146(5) . . . . ?
C1 Co1 C29 O2 4(5) . . . . ?
C2 Co1 C29 O2 -37(5) . . . . ?
S1 Co1 C29 O2 110(5) . . . . ?
Co2 Co1 C29 O2 -12(5) . . . . ?
C29 Co1 C30 O3 101(6) . . . . ?
C1 Co1 C30 O3 -23(6) . . . . ?
C2 Co1 C30 O3 -4(6) . . . . ?
S1 Co1 C30 O3 -157(6) . . . . ?
Co2 Co1 C30 O3 -57(6) . . . . ?
C32 Co2 C31 O4 122(6) . . . . ?
C1 Co2 C31 O4 -111(6) . . . . ?
C2 Co2 C31 O4 -134(6) . . . . ?
P1 Co2 C31 O4 16(6) . . . . ?
Co1 Co2 C31 O4 -81(6) . . . . ?
C31 Co2 C32 O5 108(2) . . . . ?
C1 Co2 C32 O5 -45(2) . . . . ?
C2 Co2 C32 O5 -4(2) . . . . ?
P1 Co2 C32 O5 -147(2) . . . . ?
Co1 Co2 C32 O5 -24(2) . . . . ?
